data_9005445
loop_
_publ_author_name
'Merlino, S.'
'Bonaccorsi, E.'
'Armbruster, T.'

_publ_section_title
;
 The real structure of clinotobermorite and tobermorite 9 A:
 OD character, polytypes, and structural relationships
 Sample: MDO2 data collected at Bern
;
_journal_name_full 'European Journal of Mineralogy'
_journal_page_first 411
_journal_page_last 429
_journal_volume 12
_journal_year 2000
_chemical_formula_sum 'Ca5 H10 O22 Si6'
_chemical_name_mineral Clinotobermorite
_space_group_crystal_system triclinic
_space_group_IT_number 1
_space_group_name_Hall 'C 1'
_space_group_name_H-M_alt 'C 1'
_symmetry_space_group_name_H-M 'C 1'
_cell_angle_alpha 99.17
_cell_angle_beta 97.19
_cell_angle_gamma 89.97
_cell_formula_units_Z 2
_cell_length_a 11.273
_cell_length_b 7.350
_cell_length_c 11.498
_cell_volume 932.930
_database_code_amcsd 0006831
_exptl_crystal_density_diffrn 2.602
_cod_original_formula_sum 'Ca5 Si6 O22 H10'
_cod_database_code 9005445

loop_
_space_group_symop_id
_space_group_symop_operation_xyz
1 x,y,z
2 x+1/2,y+1/2,z

loop_
_atom_site_label
_atom_site_fract_x
_atom_site_fract_y
_atom_site_fract_z
_atom_site_U_iso_or_equiv
_atom_site_type_symbol
_atom_site_attached_hydrogens
Ca1 0.36170 0.10760 0.92330 0.00290 Ca 0
Ca1A -0.36430 -0.10440 -0.91490 0.00290 Ca 0
Ca3 0.87090 0.09880 0.89760 0.00250 Ca 0
Ca3A -0.86940 -0.10100 -0.90560 0.00250 Ca 0
Ca2 0.31180 -0.01900 0.42730 0.02600 Ca 0
Si1 0.89330 0.20670 0.18290 0.00160 Si 0
Si1A -0.89260 -0.20730 -0.18410 0.00160 Si 0
Si2 0.99690 -0.03810 0.35770 0.00660 Si 0
Si2A -0.99380 0.03760 -0.35860 0.00660 Si 0
Si3 0.89490 -0.37230 0.18770 0.00510 Si 0
Si3A -0.89620 0.37020 -0.18720 0.00510 Si 0
O1 0.91300 0.12500 0.31100 0.00900 O 0
O1A -0.91400 -0.12200 -0.30600 0.00900 O 0
O11 0.91400 -0.22100 0.31400 0.01200 O 0
O11A -0.91600 0.23000 -0.31200 0.01200 O 0
O2 0.77000 -0.34900 0.11000 0.00400 O 0
O2A -0.76900 0.34600 -0.11400 0.00400 O 0
O21 0.76400 0.15300 0.11000 0.00700 O 0
O21A -0.76900 -0.14800 -0.10500 0.00700 O 0
O3 0.00300 -0.35100 0.11300 0.00500 O 0
O3A 0.00100 0.35800 -0.10600 0.00500 O 0
O31 0.00200 0.15400 0.09900 0.00500 O 0
O31A 0.00400 -0.16100 -0.10400 0.00500 O 0
O4 0.89100 0.42900 0.23600 0.00800 O 0
O4A -0.89500 -0.43200 -0.23700 0.00800 O 0
O5 0.00900 -0.00500 0.49800 0.01700 O 0
Wat5 0.50800 0.00900 0.50800 0.02600 O 2
O6 0.12200 -0.04100 0.31000 0.01000 O 0
O6A -0.12800 0.04600 -0.32000 0.01000 O 0
Wat6 -0.33500 -0.06300 -0.69100 0.07200 O 2
Wat6A 0.33500 0.04100 0.69500 0.07200 O 2
Wat7 0.25800 -0.23100 0.54200 0.04500 O 2
Wat8 0.26200 0.25000 0.53200 0.05700 O 2

loop_
_cod_changelog_entry_id
_cod_changelog_entry_author
_cod_changelog_entry_date
_cod_changelog_entry_text
1
;cod-tools version 3.8.0
Id: cif_guess_AMCSD_atom_types 9574 2023-05-10 09:00:05Z saulius
;
2023-05-10T18:50:03+03:00
;Derived atom types and hydrogen counts
from atom names that follow the AMCSD naming convention
(Wat == water, O-H == hydroxyl).
;

loop_
_cod_related_entry_id
_cod_related_entry_database
_cod_related_entry_code
1 AMCSD 0006831
